data_2010475
loop_
_publ_author_name
'Palmer, R. A.'
'Janes, R. W.'
'Corper, A. L.'
'Lisgarten, J. N.'
'Hansen, H. C.'

_publ_section_title
;The Novel GABA~A~ Receptor Ligand NNC 14-0764:
 5-(3-Cyclopropyl-1,2,4-oxadiazol-5-yl)-2,3-dihydrodiimidazo[1,5-<i>a</i>:1',2'-<i>c</i>]quinazoline
;
_journal_issue 2
_journal_name_full 'Acta Crystallographica Section C'
_journal_page_first 318
_journal_page_last 322
_journal_paper_doi 10.1107/S0108270194004166
_journal_volume 51
_journal_year 1995
_chemical_formula_sum 'C17 H14 N6 O'
_chemical_formula_weight 318.34
_chemical_name_systematic
;
 ?
;
_space_group_IT_number 14
_symmetry_cell_setting monoclinic
_symmetry_space_group_name_Hall '-P 2yab'
_symmetry_space_group_name_H-M 'P 1 21/a 1'
_audit_creation_method SHELXL
_cell_angle_alpha 90.00
_cell_angle_beta 93.08(3)
_cell_angle_gamma 90.00
_cell_formula_units_Z 8
_cell_length_a 8.693(3)
_cell_length_b 26.794(7)
_cell_length_c 12.534(5)
_cell_measurement_reflns_used 25
_cell_measurement_temperature 293(2)
_cell_measurement_theta_max 25
_cell_measurement_theta_min 20
_cell_volume 2915.2(17)
_computing_molecular_graphics 'SNOOPI (Karaulov, 1992 or Davies, 1982?)'
_computing_structure_refinement 'SHELXL-92 (Sheldrick, 1992)'
_computing_structure_solution 'SHELXS-86 (Sheldrick, 1986)'
_diffrn_ambient_temperature 293(2)
_diffrn_measurement_device 'Enraf-Nonius CAD-4'
_diffrn_measurement_method \w-2\q
_diffrn_radiation_monochromator graphite
_diffrn_radiation_source 'fine-focus sealed tube'
_diffrn_radiation_type CuK\a
_diffrn_radiation_wavelength 1.54178
_diffrn_reflns_av_R_equivalents 0.0287
_diffrn_reflns_av_sigmaI/netI 0.0187
_diffrn_reflns_limit_h_max 9
_diffrn_reflns_limit_h_min -10
_diffrn_reflns_limit_k_max 33
_diffrn_reflns_limit_k_min -15
_diffrn_reflns_limit_l_max 15
_diffrn_reflns_limit_l_min -15
_diffrn_reflns_number 11733
_diffrn_reflns_theta_max 73
_diffrn_reflns_theta_min 3.30
_diffrn_standards_decay_% 'not >10'
_diffrn_standards_interval_count 100
_diffrn_standards_number 3
_exptl_absorpt_coefficient_mu 0.790
_exptl_absorpt_correction_type none
_exptl_crystal_colour Colourless
_exptl_crystal_density_diffrn 1.451
_exptl_crystal_description 'Needle '
_exptl_crystal_F_000 1328
_exptl_crystal_size_max 0.6
_exptl_crystal_size_mid 0.3
_exptl_crystal_size_min 0.3
_refine_diff_density_max 0.213
_refine_diff_density_min -0.186
_refine_ls_extinction_coef 0.0020(10)
_refine_ls_extinction_method SHELXL92
_refine_ls_goodness_of_fit_all 3.951
_refine_ls_goodness_of_fit_obs 1.000
_refine_ls_hydrogen_treatment refU
_refine_ls_matrix_type full
_refine_ls_number_parameters 462
_refine_ls_number_reflns 5833
_refine_ls_number_restraints 0
_refine_ls_restrained_S_all 3.951
_refine_ls_restrained_S_obs 4.206
_refine_ls_R_factor_all 0.0417
_refine_ls_R_factor_obs 0.0365
_refine_ls_shift/esd_max '-0.001 for N9 z'
_refine_ls_structure_factor_coef Fsqd
_refine_ls_weighting_details 'w = 1/[\s^2^(Fo^2^)]'
_refine_ls_weighting_scheme calc
_refine_ls_wR_factor_all 0.1053
_refine_ls_wR_factor_obs 0.1014
_reflns_number_observed 5149
_reflns_number_total 5833
_reflns_observed_criterion >2sigma(I)
_cod_data_source_file li1112.cif
_cod_data_source_block li1112
_cod_depositor_comments
;
The following automatic conversions were performed:

'_refine_ls_weighting_scheme' value ' calc w = 1/[\s^2^(Fo^2^)]' was
changed to 'calc'. New tag '_refine_ls_weighting_details' was
created. The value of the new tag was set to 'w = 1/[\s^2^(Fo^2^)]'.

Automatic conversion script
Id: cif_fix_values 3143 2015-03-26 13:38:13Z robertas 
;
_cod_original_cell_volume 2915.0
_cod_original_sg_symbol_H-M 'P 21/a'
_cod_database_code 2010475

loop_
_symmetry_equiv_pos_as_xyz
'x, y, z'
'-x+1/2, y+1/2, -z'
'-x, -y, -z'
'x-1/2, -y-1/2, z'

loop_
_atom_site_aniso_label
_atom_site_aniso_U_11
_atom_site_aniso_U_22
_atom_site_aniso_U_33
_atom_site_aniso_U_12
_atom_site_aniso_U_13
_atom_site_aniso_U_23
N1 0.0684(8) 0.0367(6) 0.0611(8) 0.0033(5) 0.0208(6) 0.0025(6)
C2 0.0648(9) 0.0361(7) 0.0586(9) 0.0010(6) 0.0150(8) 0.0040(6)
C3 0.0579(9) 0.0356(7) 0.0507(8) 0.0010(6) 0.0122(7) 0.0072(6)
N4 0.0562(7) 0.0327(5) 0.0448(6) 0.0011(5) 0.0130(5) 0.0028(5)
C5 0.0470(7) 0.0335(6) 0.0420(7) -0.0013(5) 0.0050(6) 0.0023(5)
C6 0.0520(8) 0.0346(6) 0.0455(8) 0.0017(5) 0.0066(6) 0.0018(5)
N7 0.0615(8) 0.0362(6) 0.0558(7) 0.0032(5) 0.0100(6) 0.0046(5)
C8 0.0617(9) 0.0350(7) 0.0539(9) 0.0026(6) 0.0104(7) 0.0069(6)
N9 0.0502(7) 0.0354(6) 0.0455(6) 0.0000(5) 0.0090(5) 0.0040(5)
C10 0.0442(7) 0.0424(7) 0.0447(7) -0.0041(6) 0.0054(6) 0.0017(6)
C11 0.0548(9) 0.0476(8) 0.0538(9) -0.0048(6) 0.0088(7) 0.0096(6)
C12 0.0587(9) 0.0640(10) 0.0526(9) -0.0074(8) 0.0125(7) 0.0121(8)
C13 0.0648(10) 0.0658(10) 0.0536(9) -0.0045(8) 0.0197(8) -0.0021(8)
C14 0.0584(9) 0.0493(8) 0.0543(9) -0.0026(7) 0.0155(7) -0.0033(7)
C15 0.0463(8) 0.0415(7) 0.0461(8) -0.0047(6) 0.0078(6) -0.0004(6)
C16 0.0471(8) 0.0387(7) 0.0468(7) -0.0009(5) 0.0083(6) -0.0008(5)
N1A 0.0773(9) 0.0454(7) 0.0633(8) 0.0042(6) 0.0296(7) -0.0020(6)
O2A 0.0775(8) 0.0390(5) 0.0629(7) 0.0091(5) 0.0273(6) 0.0011(5)
C3A 0.0485(8) 0.0354(6) 0.0466(8) 0.0016(5) 0.0060(6) -0.0047(5)
N4A 0.0601(7) 0.0411(6) 0.0470(7) 0.0050(5) 0.0144(5) 0.0012(5)
C5A 0.0526(8) 0.0406(7) 0.0469(8) -0.0019(6) 0.0090(6) -0.0069(6)
C1B 0.0659(10) 0.0523(8) 0.0509(9) -0.0038(7) 0.0180(8) -0.0008(7)
C2B 0.0813(12) 0.0498(9) 0.0632(10) -0.0073(8) 0.0093(9) 0.0082(8)
C3B 0.0739(13) 0.0805(12) 0.0636(11) -0.0095(9) 0.0011(9) 0.0218(9)
N1' 0.0726(9) 0.0369(6) 0.0544(7) 0.0025(6) 0.0127(6) 0.0011(5)
C2' 0.0837(12) 0.0344(7) 0.0574(9) -0.0004(7) 0.0176(8) 0.0005(6)
C3' 0.0631(10) 0.0326(6) 0.0491(8) -0.0010(6) 0.0104(7) 0.0041(6)
N4' 0.0610(7) 0.0306(6) 0.0457(7) -0.0003(5) 0.0120(6) 0.0014(4)
C5' 0.0482(8) 0.0334(6) 0.0436(7) -0.0014(5) 0.0000(6) 0.0027(5)
C6' 0.0543(8) 0.0326(6) 0.0479(8) 0.0010(6) 0.0034(6) 0.0007(5)
N7' 0.0706(9) 0.0344(6) 0.0577(8) 0.0006(5) 0.0090(6) 0.0022(5)
C8' 0.0683(10) 0.0316(7) 0.0590(9) -0.0006(6) 0.0077(7) 0.0028(6)
N9' 0.0546(7) 0.0333(5) 0.0460(6) -0.0025(5) 0.0050(5) 0.0029(5)
C10' 0.0487(8) 0.0412(7) 0.0431(7) -0.0035(6) -0.0002(6) 0.0040(6)
C11' 0.0646(10) 0.0477(8) 0.0502(9) -0.0083(7) 0.0050(7) 0.0072(6)
C12' 0.0650(10) 0.0642(10) 0.0513(9) -0.0071(8) 0.0079(7) 0.0119(7)
C13' 0.0634(10) 0.0696(11) 0.0522(9) 0.0035(8) 0.0150(8) 0.0057(8)
C14' 0.0597(9) 0.0517(8) 0.0529(9) 0.0051(7) 0.0090(7) 0.0019(7)
C15' 0.0476(8) 0.0424(7) 0.0435(7) 0.0005(6) 0.0029(6) 0.0031(6)
C16' 0.0497(8) 0.0379(7) 0.0441(7) 0.0025(6) 0.0020(6) 0.0001(5)
N1A' 0.0800(10) 0.0487(7) 0.0618(8) 0.0102(6) 0.0257(7) -0.0013(6)
O2A' 0.0773(8) 0.0391(5) 0.0613(7) 0.0084(5) 0.0199(6) -0.0026(5)
C3A' 0.0525(8) 0.0354(6) 0.0481(8) 0.0054(6) 0.0036(6) -0.0033(5)
N4A' 0.0657(8) 0.0398(6) 0.0486(7) 0.0062(5) 0.0142(6) 0.0004(5)
C5A' 0.0617(9) 0.0458(8) 0.0508(8) 0.0100(7) 0.0120(7) -0.0015(6)
C1B' 0.0827(12) 0.0590(10) 0.0559(10) 0.0138(9) 0.0261(9) 0.0068(8)
C2B' 0.0736(12) 0.0629(10) 0.0662(11) -0.0055(9) 0.0071(9) 0.0171(8)
C3B' 0.0849(13) 0.0598(10) 0.0516(10) 0.0079(9) 0.0057(9) 0.0120(8)

loop_
_atom_site_label
_atom_site_fract_x
_atom_site_fract_y
_atom_site_fract_z
_atom_site_U_iso_or_equiv
_atom_site_thermal_displace_type
_atom_site_calc_flag
_atom_site_refinement_flags
_atom_site_occupancy
_atom_site_disorder_group
_atom_site_type_symbol
N1 0.5819(2) 0.60720(10) 0.59220(10) 0.0550(10) Uani d . 1 . N
C2 0.6491(2) 0.62350(10) 0.49270(10) 0.0530(10) Uani d . 1 . C
C3 0.7407(2) 0.57930(10) 0.45120(10) 0.0480(10) Uani d . 1 . C
N4 0.68700(10) 0.53900(10) 0.51860(10) 0.0440(10) Uani d . 1 . N
C5 0.7352(2) 0.49040(10) 0.52110(10) 0.0410(10) Uani d . 1 . C
C6 0.8247(2) 0.46030(10) 0.45980(10) 0.0440(10) Uani d . 1 . C
N7 0.8311(2) 0.41250(10) 0.50380(10) 0.0510(10) Uani d . 1 . N
C8 0.7495(2) 0.41390(10) 0.58670(10) 0.0500(10) Uani d . 1 . C
N9 0.6874(2) 0.46060(10) 0.60250(10) 0.0440(10) Uani d . 1 . N
C10 0.59830(10) 0.47770(10) 0.68580(10) 0.0440(10) Uani d . 1 . C
C11 0.5566(2) 0.44620(10) 0.76700(10) 0.0520(10) Uani d . 1 . C
C12 0.4745(2) 0.46500(10) 0.84900(10) 0.0580(10) Uani d . 1 . C
C13 0.4314(2) 0.51480(10) 0.84930(10) 0.0610(10) Uani d . 1 . C
C14 0.4704(2) 0.54620(10) 0.76810(10) 0.0540(10) Uani d . 1 . C
C15 0.5558(2) 0.52800(10) 0.68560(10) 0.0450(10) Uani d . 1 . C
C16 0.6054(2) 0.56030(10) 0.60020(10) 0.0440(10) Uani d . 1 . C
N1A 1.0633(2) 0.45090(10) 0.23880(10) 0.0610(10) Uani d . 1 . N
O2A 0.99350(10) 0.43290(10) 0.33150(10) 0.0590(10) Uani d . 1 . O
C3A 0.9056(2) 0.47010(10) 0.36520(10) 0.0430(10) Uani d . 1 . C
N4A 0.91090(10) 0.50980(10) 0.30560(10) 0.0490(10) Uani d . 1 . N
C5A 1.0091(2) 0.49590(10) 0.22870(10) 0.0470(10) Uani d . 1 . C
C1B 1.0532(2) 0.52900(10) 0.14260(10) 0.0560(10) Uani d . 1 . C
C2B 1.0571(2) 0.58390(10) 0.1627(2) 0.0650(10) Uani d . 1 . C
C3B 0.9358(2) 0.56280(10) 0.0895(2) 0.0730(10) Uani d . 1 . C
N1' 0.7234(2) 0.34440(10) 0.17350(10) 0.0540(10) Uani d . 1 . N
C2' 0.8064(2) 0.36250(10) 0.08250(10) 0.0580(10) Uani d . 1 . C
C3' 0.8706(2) 0.31670(10) 0.02570(10) 0.0480(10) Uani d . 1 . C
N4' 0.80700(10) 0.27610(10) 0.08730(10) 0.0450(10) Uani d . 1 . N
C5' 0.8265(2) 0.22580(10) 0.07510(10) 0.0420(10) Uani d . 1 . C
C6' 0.89880(10) 0.19470(10) 0.00550(10) 0.0450(10) Uani d . 1 . C
N7' 0.8770(2) 0.14510(10) 0.03530(10) 0.0540(10) Uani d . 1 . N
C8' 0.79650(10) 0.14660(10) 0.11840(10) 0.0530(10) Uani d . 1 . C
N9' 0.76060(10) 0.19490(10) 0.14740(10) 0.0450(10) Uani d . 1 . N
C10' 0.6706(2) 0.21180(10) 0.23040(10) 0.0440(10) Uani d . 1 . C
C11' 0.59770(10) 0.17850(10) 0.29560(10) 0.0540(10) Uani d . 1 . C
C12' 0.5081(2) 0.19660(10) 0.37420(10) 0.0600(10) Uani d . 1 . C
C13' 0.4940(2) 0.24750(10) 0.39010(10) 0.0610(10) Uani d . 1 . C
C14' 0.5666(2) 0.28090(10) 0.32530(10) 0.0550(10) Uani d . 1 . C
C15' 0.6543(2) 0.26320(10) 0.24380(10) 0.0450(10) Uani d . 1 . C
C16' 0.72740(10) 0.29690(10) 0.17060(10) 0.0440(10) Uani d . 1 . C
N1A' 1.1155(2) 0.18500(10) -0.22720(10) 0.0630(10) Uani d . 1 . N
O2A' 1.04240(10) 0.16550(10) -0.13700(10) 0.0590(10) Uani d . 1 . O
C3A' 0.9830(2) 0.20500(10) -0.08710(10) 0.0450(10) Uani d . 1 . C
N4A' 1.0102(2) 0.24710(10) -0.13410(10) 0.0510(10) Uani d . 1 . N
C5A' 1.0915(2) 0.23270(10) -0.21980(10) 0.0530(10) Uani d . 1 . C
C1B' 1.1451(2) 0.26880(10) -0.2970(2) 0.0650(10) Uani d . 1 . C
C2B' 1.1857(2) 0.32030(10) -0.25810(10) 0.0680(10) Uani d . 1 . C
C3B' 1.0427(2) 0.31260(10) -0.32490(10) 0.0660(10) Uani d . 1 . C
H2A 0.7164(2) 0.65192(5) 0.50656(13) 0.064(5) Uiso calc R 1 . H
H2B 0.5684(2) 0.63317(5) 0.44045(13) 0.082(6) Uiso calc R 1 . H
H3A 0.7155(2) 0.57305(5) 0.37611(12) 0.062(5) Uiso calc R 1 . H
H3B 0.8510(2) 0.58455(5) 0.46206(12) 0.066(5) Uiso calc R 1 . H
H8 0.7342(2) 0.38662(5) 0.63034(13) 0.054(5) Uiso calc R 1 . H
H11 0.5836(2) 0.41268(6) 0.76628(12) 0.066(5) Uiso calc R 1 . H
H12 0.4480(2) 0.44414(6) 0.90422(13) 0.068(6) Uiso calc R 1 . H
H13 0.3762(2) 0.52715(7) 0.90504(14) 0.081(6) Uiso calc R 1 . H
H14 0.4400(2) 0.57949(6) 0.76826(13) 0.062(5) Uiso calc R 1 . H
H1B 1.1321(2) 0.51615(6) 0.09680(13) 0.084(6) Uiso calc R 1 . H
H2BA 1.0275(2) 0.59553(6) 0.23190(15) 0.073(5) Uiso calc R 1 . H
H2BB 1.1379(2) 0.60307(6) 0.13163(15) 0.081(6) Uiso calc R 1 . H
H3BA 0.9420(2) 0.56910(7) 0.0137(2) 0.085(7) Uiso calc R 1 . H
H3BB 0.8315(2) 0.56156(7) 0.1140(2) 0.092(7) Uiso calc R 1 . H
H2A' 0.8898(2) 0.38440(5) 0.10695(13) 0.083(6) Uiso calc R 1 . H
H2B' 0.7371(2) 0.38096(5) 0.03385(13) 0.081(6) Uiso calc R 1 . H
H3A' 0.8344(2) 0.31532(5) -0.04874(12) 0.061(5) Uiso calc R 1 . H
H3B' 0.9824(2) 0.31629(5) 0.03050(12) 0.069(6) Uiso calc R 1 . H
H8' 0.7664(2) 0.11839(5) 0.15494(13) 0.065(5) Uiso calc R 1 . H
H11' 0.6088(2) 0.14433(6) 0.28625(12) 0.070(6) Uiso calc R 1 . H
H12' 0.4570(2) 0.17445(7) 0.41685(13) 0.068(5) Uiso calc R 1 . H
H13' 0.4353(2) 0.25933(7) 0.44440(14) 0.080(6) Uiso calc R 1 . H
H14' 0.5567(2) 0.31501(6) 0.33629(13) 0.076(6) Uiso calc R 1 . H
H1B' 1.2051(2) 0.25550(6) -0.35442(15) 0.083(7) Uiso calc R 1 . H
H2BA' 1.1764(2) 0.32735(6) -0.1831(2) 0.077(5) Uiso calc R 1 . H
H2BB' 1.2707(2) 0.33702(6) -0.2906(2) 0.078(6) Uiso calc R 1 . H
H3BA' 1.0402(2) 0.32461(6) -0.39795(14) 0.085(6) Uiso calc R 1 . H
H3BB' 0.9459(2) 0.31495(6) -0.29045(14) 0.075(6) Uiso calc R 1 . H

loop_
_atom_type_symbol
_atom_type_description
_atom_type_scat_dispersion_real
_atom_type_scat_dispersion_imag
_atom_type_scat_source
C C 0.0181 0.0091 'International Tables Vol C Tables 4.2.6.8 and 6.1.1.4'
H H 0.0000 0.0000 'International Tables Vol C Tables 4.2.6.8 and 6.1.1.4'
O O 0.0492 0.0322 'International Tables Vol C Tables 4.2.6.8 and 6.1.1.4'
N N 0.0311 0.0180 'International Tables Vol C Tables 4.2.6.8 and 6.1.1.4'

loop_
_geom_angle_atom_site_label_1
_geom_angle_atom_site_label_2
_geom_angle_atom_site_label_3
_geom_angle
_geom_angle_publ_flag
C16 N1 C2 106.90(10) yes
N1 C2 C3 107.30(10) yes
N1 C2 H2A 110.27(8) ?
C3 C2 H2A 110.20(8) ?
N1 C2 H2B 110.26(9) ?
C3 C2 H2B 110.28(9) ?
H2A C2 H2B 108.5 ?
N4 C3 C2 100.90(10) yes
N4 C3 H3A 111.59(8) ?
C2 C3 H3A 111.59(9) ?
N4 C3 H3B 111.73(8) ?
C2 C3 H3B 111.67(9) ?
H3A C3 H3B 109.4 ?
C5 N4 C16 122.80(10) yes
C5 N4 C3 127.40(10) yes
C16 N4 C3 108.10(10) yes
N4 C5 N9 117.50(10) yes
N4 C5 C6 136.50(10) yes
N9 C5 C6 105.90(10) yes
C5 C6 N7 109.20(10) yes
C5 C6 C3A 131.90(10) yes
N7 C6 C3A 118.90(10) yes
C8 N7 C6 106.20(10) yes
N7 C8 N9 112.30(10) yes
N7 C8 H8 123.79(8) ?
N9 C8 H8 123.78(8) ?
C5 N9 C8 106.40(10) yes
C5 N9 C10 124.10(10) yes
C8 N9 C10 129.50(10) yes
C11 C10 C15 120.60(10) yes
C11 C10 N9 121.60(10) yes
C15 C10 N9 117.90(10) yes
C12 C11 C10 119.40(10) yes
C12 C11 H11 120.23(9) ?
C10 C11 H11 120.19(9) ?
C11 C12 C13 120.40(10) yes
C11 C12 H12 119.85(9) ?
C13 C12 H12 119.77(10) ?
C14 C13 C12 120.50(10) yes
C14 C13 H13 119.7(10) ?
C12 C13 H13 119.78(10) ?
C13 C14 C15 119.8(2) yes
C13 C14 H14 120.16(10) ?
C15 C14 H14 120.10(9) ?
C14 C15 C10 119.20(10) yes
C14 C15 C16 121.80(10) yes
C10 C15 C16 119.00(10) yes
N1 C16 N4 115.50(10) yes
N1 C16 C15 126.20(10) yes
N4 C16 C15 118.30(10) yes
C5A N1A O2A 103.10(10) yes
C3A O2A N1A 106.30(10) yes
N4A C3A O2A 112.80(10) yes
N4A C3A C6 131.20(10) yes
O2A C3A C6 115.90(10) yes
C3A N4A C5A 103.10(10) yes
N1A C5A N4A 114.70(10) yes
N1A C5A C1B 121.80(10) yes
N4A C5A C1B 123.50(10) yes
C5A C1B C2B 118.50(10) yes
C5A C1B C3B 119.70(10) yes
C2B C1B C3B 59.10(10) yes
C5A C1B H1B 115.90(9) ?
C2B C1B H1B 115.97(10) ?
C3B C1B H1B 115.88(10) ?
C3B C2B C1B 60.50(10) yes
C3B C2B H2BA 117.73(11) ?
C1B C2B H2BA 117.68(10) ?
C3B C2B H2BB 117.68(10) ?
C1B C2B H2BB 117.72(10) ?
H2BA C2B H2BB 114.8 ?
C2B C3B C1B 60.30(10) yes
C2B C3B H3BA 117.76(10) ?
C1B C3B H3BA 117.83(10) ?
C2B C3B H3BB 117.70(11) ?
C1B C3B H3BB 117.74(10) ?
H3BA C3B H3BB 114.8 ?
C16' N1' C2' 107.00(10) yes
N1' C2' C3' 107.60(10) yes
N1' C2' H2A' 110.11(9) no
C3' C2' H2A' 110.04(9) no
N1' C2' H2B' 110.25(9) ?
C3' C2' H2B' 110.31(9) ?
H2A' C2' H2B' 108.5 ?
N4' C3' C2' 101.10(10) yes
N4' C3' H3A' 111.47(8) ?
C2' C3' H3A' 111.43(9) ?
N4' C3' H3B' 111.64(8) ?
C2' C3' H3B' 111.70(9) ?
H3A' C3' H3B' 109.4 ?
C5' N4' C16' 123.10(10) yes
C5' N4' C3' 128.50(10) yes
C16' N4' C3' 108.30(10) yes
N4' C5' N9' 117.40(10) yes
N4' C5' C6' 136.70(10) yes
N9' C5' C6' 105.80(10) yes
C5' C6' N7' 109.40(10) yes
C5' C6' C3A' 131.70(10) yes
N7' C6' C3A' 118.95(10) yes
C8' N7' C6' 106.00(10) yes
N7' C8' N9' 112.40(10) yes
N7' C8' H8' 123.68(8) ?
N9' C8' H8' 123.69(8) ?
C5' N9' C8' 106.40(10) yes
C5' N9' C10' 124.10(10) yes
C8' N9' C10' 129.50(10) yes
C11' C10' C15' 120.80(10) yes
C11' C10' N9' 121.20(10) yes
C15' C10' N9' 118.20(10) yes
C12' C11' C10' 119.30(10) yes
C12' C11' H11' 120.30(10) ?
C10' C11' H11' 120.33(9) ?
C11' C12' C13' 120.6(2) yes
C11' C12' H12' 119.73(10) ?
C13' C12' H12' 119.74(10) ?
C14' C13' C12' 120.30(10) yes
C14' C13' H13' 119.70(10) ?
C12' C13' H13' 119.90(10) ?
C13' C14' C15' 119.80(10) yes
C13' C14' H14' 120.18(10) ?
C15' C14' H14' 120.11(9) ?
C14' C15' C10' 119.10(10) yes
C14' C15' C16' 121.70(10) yes
C10' C15' C16' 119.10(10) yes
N1' C16' N4' 115.80(10) yes
N1' C16' C15' 126.10(10) yes
N4' C16' C15' 118.20(10) yes
C5A' N1A' O2A' 103.00(10) yes
C3A' O2A' N1A' 106.10(10) yes
N4A' C3A' O2A' 112.80(10) yes
N4A' C3A' C6' 130.50(10) yes
O2A' C3A' C6' 116.70(10) yes
C3A' N4A' C5A' 103.10(10) yes
N1A' C5A' N4A' 115.00(10) yes
N1A' C5A' C1B' 123.10(10) yes
N4A' C5A' C1B' 121.90(10) yes
C5A' C1B' C3B' 118.10(10) yes
C5A' C1B' C2B' 117.7(2) yes
C3B' C1B' C2B' 58.90(10) yes
C5A' C1B' H1B' 116.49(9) ?
C3B' C1B' H1B' 116.46(10) ?
C2B' C1B' H1B' 116.45(10) ?
C3B' C2B' C1B' 60.60(10) yes
C3B' C2B' H2BA' 117.68(11) ?
C1B' C2B' H2BA' 117.61(10) ?
C3B' C2B' H2BB' 117.69(10) ?
C1B' C2B' H2BB' 117.86(10) ?
H2BA' C2B' H2BB' 114.8 ?
C2B' C3B' C1B' 60.70(10) yes
C2B' C3B' H3BA' 117.74(10) ?
C1B' C3B' H3BA' 117.84(10) ?
C2B' C3B' H3BB' 117.75(11) ?
C1B' C3B' H3BB' 117.59(10) ?
H3BA' C3B' H3BB' 114.8 ?

loop_
_geom_bond_atom_site_label_1
_geom_bond_atom_site_label_2
_geom_bond_site_symmetry_2
_geom_bond_distance
_geom_bond_publ_flag
N1 C16 . 1.275(2) yes
N1 C2 . 1.470(2) yes
C2 C3 . 1.532(2) yes
C2 H2A . 0.97 ?
C2 H2B . 0.97 ?
C3 N4 . 1.4670(10) yes
N4 C5 . 1.3660(10) yes
C3 H3A . 0.97 ?
C3 H3B . 0.97 ?
N4 C5 . 1.3660(10) ?
N4 C16 . 1.3980(10) yes
C5 N9 . 1.3780(10) yes
C5 C6 . 1.383(2) yes
C6 N7 . 1.3960(10) yes
C6 C3A . 1.435(2) yes
N7 C8 . 1.290(2) yes
C8 N9 . 1.383(2) yes
C8 H8 . 0.93 ?
N9 C10 . 1.4080(10) yes
C10 C11 . 1.386(2) yes
C10 C15 . 1.398(2) yes
C11 C12 . 1.378(2) yes
C11 H11 . 0.93 ?
C12 C13 . 1.387(2) yes
C12 H12 . 0.93 ?
C13 C14 . 1.377(2) yes
C13 H13 . 0.93 ?
C14 C15 . 1.394(2) yes
C14 H14 . 0.93 ?
C15 C16 . 1.459(2) yes
N1A C5A . 1.297(2) yes
N1A O2A . 1.4230(10) yes
O2A C3A . 1.3400(10) yes
C3A N4A . 1.301(2) yes
N4A C5A . 1.373(2) yes
C5A C1B . 1.464(2) yes
C1B C2B . 1.491(2) yes
C1B C3B . 1.494(2) yes
C1B H1B . 0.98 ?
C2B C3B . 1.473(2) yes
C2B H2BA . 0.97 ?
C2B H2BB . 0.97 ?
C3B H3BA . 0.97 ?
C3B H3BB . 0.97 ?
N1' C16' . 1.274(2) yes
N1' C2' . 1.465(2) yes
C2' C3' . 1.537(2) yes
C2' H2A' . 0.97 ?
C2' H2B' . 0.97 ?
C3' N4' . 1.4610(10) yes
C3' H3A' . 0.97 ?
C3' H3B' . 0.97 ?
N4' C5' . 1.3660(10) yes
N4' C16' . 1.3990(10) yes
C5' N9' . 1.3750(10) yes
C5' C6' . 1.383(2) yes
C6' N7' . 1.3970(10) yes
C6' C3A' . 1.432(2) yes
N7' C8' . 1.286(2) yes
C8' N9' . 1.386(2) yes
C8' H8' . 0.93 ?
N9' C10' . 1.409(2) yes
C10' C11' . 1.386(2) yes
C10' C15' . 1.394(2) yes
C11' C12' . 1.376(2) yes
C11' H11' . 0.93 ?
C12' C13' . 1.384(2) yes
C12' H12' . 0.93 ?
C13' C14' . 1.383(2) yes
C13' H13' . 0.93 ?
C14' C15' . 1.391(2) yes
C14' H14' . 0.93 ?
C15' C16' . 1.457(2) yes
N1A' C5A' . 1.299(2) yes
N1A' O2A' . 1.426(2) yes
O2A' C3A' . 1.3470(10) yes
C3A' N4A' . 1.298(2) yes
N4A' C5A' . 1.372(2) yes
C5A' C1B' . 1.462(2) yes
C1B' C3B' . 1.499(2) yes
C1B' C2B' . 1.501(2) yes
C1B' H1B' . 0.98 ?
C2B' C3B' . 1.475(2) yes
C2B' H2BA' . 0.97 ?
C2B' H2BB' . 0.97 ?
C3B' H3BA' . 0.97 ?
C3B' H3BB' . 0.97 ?

loop_
_geom_torsion_atom_site_label_1
_geom_torsion_atom_site_label_2
_geom_torsion_atom_site_label_3
_geom_torsion_atom_site_label_4
_geom_torsion
_geom_torsion_publ_flag
C5 C6 C3A N4A -4.7(2) yes
N7 C6 C3A N4A 175.30(10) yes
C5 C6 C3A O2A 174.20(10) yes
N7 C6 C3A O2A -5.8(2) yes
O2A C3A N4A C5A 0.4(2) ?
C6 C3A N4A C5A 179.1(2) ?
O2A N1A C5A N4A 0.3(2) ?
O2A N1A C5A C1B 179.15(14) ?
C3A N4A C5A N1A -0.4(2) ?
C3A N4A C5A C1B -179.26(15) ?
N1A C5A C1B C2B -149.30(10) yes
N4A C5A C1B C2B 29.4(2) yes
N1A C5A C1B C3B 141.90(10) yes
N4A C5A C1B C3B -39.4(2) yes
C5A C1B C2B C3B -109.4(2) yes
C3B C1B C2B C3B 0.0 ?
C1B C2B C3B C1B 0.0 ?
C5A C1B C3B C2B 107.40(10) yes
C5' C6' C3A' N4A' -2.8(2) yes
N7' C6' C3A' N4A' 175.40(10) yes
C5' C6' C3A' O2A' 178.80(10) yes
N7' C6' C3A' O2A' -3.0(2) yes
O2A' C3A' N4A' C5A' 0.6(2) ?
C6' C3A' N4A' C5A' -178.2(2) ?
O2A' N1A' C5A' N4A' 0.1(2) ?
O2A' N1A' C5A' C1B' -179.3(2) ?
C3A' N4A' C5A' N1A' -0.5(2) ?
C3A' N4A' C5A' C1B' 179.0(2) ?
N1A' C5A' C1B' C3B' 149.3(2) yes
N4A' C5A' C1B' C3B' 31.4(3) yes
N1A' C5A' C1B' C2B' -143.1(2) yes
N4A' C5A' C1B' C2B' -36.3(2) yes
C5A' C1B' C2B' C3B' -107.1(2) yes
C3B' C1B' C2B' C3B' 0.0 ?
C1B' C2B' C3B' C1B' 0.0 ?
C5A' C1B' C3B' C2B' 107.7(2) yes
C2B' C1B' C3B' C2B' 0.0 ?
C16 N1 C2 C3 -9.0(2) ?
N1 C2 C3 N4 12.3(2) ?
C2 C3 N4 C5 -176.66(14) ?
C2 C3 N4 C16 -11.4(2) ?
C16 N4 C5 N9 6.5(2) ?
C3 N4 C5 N9 169.79(13) ?
C16 N4 C5 C6 -174.1(2) ?
C3 N4 C5 C6 -10.8(3) ?
N4 C5 C6 N7 -179.4(2) ?
N9 C5 C6 N7 0.0(2) ?
N4 C5 C6 C3A 0.5(3) ?
N9 C5 C6 C3A 179.90(15) ?
C5 C6 N7 C8 0.2(2) ?
C3A C6 N7 C8 -179.69(14) ?
C6 N7 C8 N9 -0.4(2) ?
N4 C5 N9 C8 179.34(12) ?
C6 C5 N9 C8 -0.2(2) ?
N4 C5 N9 C10 -3.2(2) ?
C6 C5 N9 C10 177.22(12) ?
N7 C8 N9 C5 0.4(2) ?
N7 C8 N9 C10 -176.88(14) ?
C5 N9 C10 C11 -178.45(14) ?
C8 N9 C10 C11 -1.6(2) ?
C5 N9 C10 C15 0.1(2) ?
C8 N9 C10 C15 176.96(14) ?
C15 C10 C11 C12 -1.1(2) ?
N9 C10 C11 C12 177.49(14) ?
C10 C11 C12 C13 1.1(2) ?
C11 C12 C13 C14 -0.1(3) ?
C12 C13 C14 C15 -1.0(3) ?
C13 C14 C15 C10 1.1(2) ?
C13 C14 C15 C16 -177.34(15) ?
C11 C10 C15 C14 -0.1(2) ?
N9 C10 C15 C14 -178.66(13) ?
C11 C10 C15 C16 178.43(14) ?
N9 C10 C15 C16 -0.2(2) ?
C2 N1 C16 N4 1.5(2) ?
C2 N1 C16 C15 -178.81(14) ?
C5 N4 C16 N1 173.10(14) ?
C3 N4 C16 N1 7.0(2) ?
C5 N4 C16 C15 -6.6(2) ?
C3 N4 C16 C15 -172.70(13) ?
C14 C15 C16 N1 2.0(2) ?
C10 C15 C16 N1 -176.46(15) ?
C14 C15 C16 N4 -178.31(14) ?
C10 C15 C16 N4 3.2(2) ?
C5A N1A O2A C3A 0.0(2) ?
N1A O2A C3A N4A -0.2(2) ?
N1A O2A C3A C6 -179.16(13) ?
C2B C1B C3B C2B 0.0 ?
C16' N1' C2' C3' -3.1(2) ?
N1' C2' C3' N4' 4.0(2) ?
C2' C3' N4' C5' -178.78(14) ?
C2' C3' N4' C16' -3.5(2) ?
C16' N4' C5' N9' 1.9(2) ?
C3' N4' C5' N9' 176.55(13) ?
C16' N4' C5' C6' -178.4(2) ?
C3' N4' C5' C6' -3.8(3) ?
N4' C5' C6' N7' -179.7(2) ?
N9' C5' C6' N7' 0.0(2) ?
N4' C5' C6' C3A' -1.6(3) ?
N9' C5' C6' C3A' 178.1(2) ?
C5' C6' N7' C8' -0.3(2) ?
C3A' C6' N7' C8' -178.67(14) ?
C6' N7' C8' N9' 0.5(2) ?
N4' C5' N9' C8' -179.94(12) ?
C6' C5' N9' C8' 0.3(2) ?
N4' C5' N9' C10' 2.1(2) ?
C6' C5' N9' C10' -177.63(13) ?
N7' C8' N9' C5' -0.5(2) ?
N7' C8' N9' C10' 177.23(14) ?
C5' N9' C10' C11' 175.05(13) ?
C8' N9' C10' C11' -2.4(2) ?
C5' N9' C10' C15' -3.7(2) ?
C8' N9' C10' C15' 178.86(14) ?
C15' C10' C11' C12' 0.0(2) ?
N9' C10' C11' C12' -178.71(14) ?
C10' C11' C12' C13' -1.6(2) ?
C11' C12' C13' C14' 1.6(3) ?
C12' C13' C14' C15' 0.1(3) ?
C13' C14' C15' C10' -1.6(2) ?
C13' C14' C15' C16' 177.39(14) ?
C11' C10' C15' C14' 1.5(2) ?
N9' C10' C15' C14' -179.68(13) ?
C11' C10' C15' C16' -177.45(13) ?
N9' C10' C15' C16' 1.3(2) ?
C2' N1' C16' N4' 0.8(2) ?
C2' N1' C16' C15' -177.42(14) ?
C5' N4' C16' N1' 177.51(13) ?
C3' N4' C16' N1' 1.9(2) ?
C5' N4' C16' C15' -4.1(2) ?
C3' N4' C16' C15' -179.67(12) ?
C14' C15' C16' N1' 1.6(2) ?
C10' C15' C16' N1' -179.46(15) ?
C14' C15' C16' N4' -176.63(14) ?
C10' C15' C16' N4' 2.3(2) ?
C5A' N1A' O2A' C3A' 0.3(2) ?
N1A' O2A' C3A' N4A' -0.6(2) ?
N1A' O2A' C3A' C6' 178.46(13) ?

loop_
_cod_related_entry_id
_cod_related_entry_database
_cod_related_entry_code
1 ChemSpider 14482838
